data_2213587
loop_
_publ_author_name
'Wittel, Gerda'
'Bats, Jan W.'
'Engels, Joachim W.'

_publ_section_title
;
 3',5'-Bis(<i>tert</i>-butyldimethylsilyl)-5-iodo-2'-deoxycytidine
;
_journal_coeditor_code SU2015
_journal_issue 5
_journal_name_full 'Acta Crystallographica Section E'
_journal_page_first o2657
_journal_page_last o2659
_journal_paper_doi 10.1107/S1600536807014237
_journal_volume 63
_journal_year 2007
_chemical_formula_iupac 'C21 H40 I N3 O4 Si2'
_chemical_formula_moiety 'C21 H40 I N3 O4 Si2'
_chemical_formula_sum 'C21 H40 I N3 O4 Si2'
_chemical_formula_weight 581.64
_chemical_name_systematic
;
3',5'-Bis(tert-butyldimethylsilyl)-5-iodo-2'-deoxycytidine
;
_space_group_IT_number 4
_symmetry_cell_setting monoclinic
_symmetry_space_group_name_Hall 'P 2yb'
_symmetry_space_group_name_H-M 'P 1 21 1'
_atom_sites_solution_hydrogens geom
_atom_sites_solution_primary direct
_atom_sites_solution_secondary difmap
_audit_creation_method SHELXL97
_cell_angle_alpha 90.00
_cell_angle_beta 97.134(9)
_cell_angle_gamma 90.00
_cell_formula_units_Z 4
_cell_length_a 13.9645(11)
_cell_length_b 12.1448(13)
_cell_length_c 16.906(3)
_cell_measurement_reflns_used 314
_cell_measurement_temperature 163(2)
_cell_measurement_theta_max 23
_cell_measurement_theta_min 3
_cell_volume 2845.0(6)
_computing_cell_refinement SMART
_computing_data_collection 'SMART (Siemens, 1995)'
_computing_data_reduction 'SAINT (Siemens, 1995)'
_computing_molecular_graphics 'SHELXTL (Sheldrick, 1996)'
_computing_publication_material SHELXL97
_computing_structure_refinement 'SHELXL97 (Sheldrick, 1997)'
_computing_structure_solution 'SHELXS97 (Sheldrick, 1997)'
_diffrn_ambient_temperature 163(2)
_diffrn_measured_fraction_theta_full 0.989
_diffrn_measured_fraction_theta_max 0.956
_diffrn_measurement_device_type 'Siemens SMART 1K CCD area-detector'
_diffrn_measurement_method \w
_diffrn_radiation_monochromator graphite
_diffrn_radiation_source 'normal-focus sealed tube'
_diffrn_radiation_type MoK\a
_diffrn_radiation_wavelength 0.71073
_diffrn_reflns_av_R_equivalents 0.0357
_diffrn_reflns_av_sigmaI/netI 0.0394
_diffrn_reflns_limit_h_max 20
_diffrn_reflns_limit_h_min -20
_diffrn_reflns_limit_k_max 17
_diffrn_reflns_limit_k_min -17
_diffrn_reflns_limit_l_max 24
_diffrn_reflns_limit_l_min -24
_diffrn_reflns_number 49199
_diffrn_reflns_theta_full 30.0
_diffrn_reflns_theta_max 31.2
_diffrn_reflns_theta_min 2.0
_diffrn_standards_decay_% 0.0
_diffrn_standards_interval_time 1200
_diffrn_standards_number 918
_exptl_absorpt_coefficient_mu 1.238
_exptl_absorpt_correction_T_max 0.882
_exptl_absorpt_correction_T_min 0.519
_exptl_absorpt_correction_type numerical
_exptl_absorpt_process_details '(SHELXTL; Sheldrick, 1996)'
_exptl_crystal_colour colourless
_exptl_crystal_density_diffrn 1.358
_exptl_crystal_density_method 'not measured'
_exptl_crystal_description plate
_exptl_crystal_F_000 1200
_exptl_crystal_size_max 0.56
_exptl_crystal_size_mid 0.44
_exptl_crystal_size_min 0.10
_refine_diff_density_max 1.229
_refine_diff_density_min -1.129
_refine_ls_abs_structure_details 'Flack (1983)'
_refine_ls_abs_structure_Flack -0.019(8)
_refine_ls_extinction_method none
_refine_ls_goodness_of_fit_ref 1.028
_refine_ls_hydrogen_treatment constr
_refine_ls_matrix_type full
_refine_ls_number_parameters 552
_refine_ls_number_reflns 17038
_refine_ls_number_restraints 3
_refine_ls_restrained_S_all 1.028
_refine_ls_R_factor_all 0.0476
_refine_ls_R_factor_gt 0.0337
_refine_ls_shift/su_max 0.005
_refine_ls_shift/su_mean 0.000
_refine_ls_structure_factor_coef Fsqd
_refine_ls_weighting_details 'calc w = 1/[\s^2^(Fo^2^)+(0.03P)^2^+1.3P] where P=(Fo^2^+2Fc^2^)/3'
_refine_ls_weighting_scheme calc
_refine_ls_wR_factor_gt 0.0667
_refine_ls_wR_factor_ref 0.0717
_reflns_number_gt 14411
_reflns_number_total 17038
_reflns_threshold_expression I>2\s(I)
_cod_data_source_file su2015.cif
_cod_data_source_block I
_cod_original_sg_symbol_H-M 'P 21'
_cod_database_code 2213587
_cod_database_fobs_code 2213587

loop_
_symmetry_equiv_pos_as_xyz
'x, y, z'
'-x, y+1/2, -z'

loop_
_atom_site_type_symbol
_atom_site_label
_atom_site_fract_x
_atom_site_fract_y
_atom_site_fract_z
_atom_site_U_iso_or_equiv
_atom_site_adp_type
_atom_site_calc_flag
_atom_site_refinement_flags
_atom_site_occupancy
_atom_site_disorder_assembly
_atom_site_disorder_group
I I1 0.581591(11) 0.636459(14) 0.527144(11) 0.03062(4) Uani d . 1 . .
Si Si1 0.80223(10) 0.54697(11) 0.31941(8) 0.0358(4) Uiso d PD 0.663(3) A 1
Si Si1' 0.7533(2) 0.5902(2) 0.32009(16) 0.0375(8) Uiso d PD 0.337(3) A 2
Si Si2 0.62100(5) 0.13151(9) 0.11108(5) 0.03627(17) Uani d . 1 . .
O O1 0.57645(12) 0.27516(14) 0.34390(10) 0.0254(4) Uani d . 1 A .
O O2 0.55493(14) 0.21277(16) 0.16211(12) 0.0334(4) Uani d . 1 . .
O O3 0.70595(19) 0.4602(2) 0.30461(15) 0.0508(6) Uani d . 1 . .
O O4 0.30005(14) 0.31145(17) 0.34826(12) 0.0344(4) Uani d . 1 . .
N N1 0.44940(15) 0.39099(17) 0.36623(13) 0.0217(4) Uani d . 1 . .
N N2 0.35269(17) 0.57254(19) 0.54154(14) 0.0311(5) Uani d . 1 . .
H H2C 0.2934 0.5619 0.5525 0.047 Uiso calc R 1 . .
H H2D 0.3903 0.6206 0.5692 0.047 Uiso calc R 1 . .
N N3 0.32603(16) 0.44428(18) 0.44271(14) 0.0265(5) Uani d . 1 . .
C C1 0.48583(18) 0.3163(2) 0.30803(15) 0.0222(5) Uani d . 1 . .
H H1A 0.4397 0.2538 0.2961 0.027 Uiso calc R 1 . .
C C2 0.5049(2) 0.3713(2) 0.23036(15) 0.0265(5) Uani d . 1 . .
H H2A 0.4479 0.3657 0.1894 0.032 Uiso calc R 1 . .
H H2B 0.5219 0.4499 0.2389 0.032 Uiso calc R 1 . .
C C3 0.58952(19) 0.3061(2) 0.20617(16) 0.0271(5) Uani d . 1 A .
H H3A 0.6300 0.3529 0.1748 0.033 Uiso calc R 1 . .
C C4 0.64558(17) 0.2738(2) 0.28654(15) 0.0270(5) Uani d . 1 . .
H H4A 0.6693 0.1966 0.2823 0.032 Uiso calc R 1 A .
C C5 0.7308(2) 0.3461(3) 0.3149(2) 0.0464(8) Uani d . 1 A .
H H5A 0.7522 0.3312 0.3719 0.056 Uiso calc R 1 . .
H H5B 0.7850 0.3286 0.2844 0.056 Uiso calc R 1 . .
C C6 0.51074(18) 0.4661(2) 0.40562(16) 0.0230(5) Uani d . 1 . .
H H6A 0.5744 0.4730 0.3920 0.028 Uiso calc R 1 . .
C C7 0.48275(18) 0.5305(2) 0.46343(16) 0.0235(5) Uani d . 1 . .
C C8 0.38557(18) 0.5157(2) 0.48272(15) 0.0244(5) Uani d . 1 . .
C C9 0.35411(18) 0.3800(2) 0.38395(16) 0.0242(5) Uani d . 1 . .
C C10 0.6553(3) 0.0043(3) 0.1682(2) 0.0579(10) Uani d . 1 . .
H H10A 0.6974 0.0232 0.2171 0.087 Uiso calc R 1 . .
H H10B 0.6896 -0.0454 0.1357 0.087 Uiso calc R 1 . .
H H10C 0.5971 -0.0322 0.1821 0.087 Uiso calc R 1 . .
C C11 0.7331(3) 0.2040(4) 0.0916(3) 0.0710(14) Uani d . 1 . .
H H11A 0.7728 0.2196 0.1424 0.107 Uiso calc R 1 . .
H H11B 0.7162 0.2733 0.0636 0.107 Uiso calc R 1 . .
H H11C 0.7695 0.1573 0.0586 0.107 Uiso calc R 1 . .
C C12 0.5408(3) 0.0984(3) 0.0164(2) 0.0496(9) Uani d . 1 . .
C C13 0.4510(3) 0.0360(4) 0.0370(3) 0.0643(11) Uani d . 1 . .
H H13A 0.4089 0.0187 -0.0122 0.096 Uiso calc R 1 . .
H H13B 0.4159 0.0821 0.0713 0.096 Uiso calc R 1 . .
H H13C 0.4711 -0.0325 0.0649 0.096 Uiso calc R 1 . .
C C14 0.5952(4) 0.0257(4) -0.0375(3) 0.0797(15) Uani d . 1 . .
H H14A 0.5528 0.0085 -0.0866 0.120 Uiso calc R 1 . .
H H14B 0.6151 -0.0428 -0.0095 0.120 Uiso calc R 1 . .
H H14C 0.6524 0.0649 -0.0508 0.120 Uiso calc R 1 . .
C C15 0.5110(4) 0.2073(4) -0.0276(3) 0.0798(15) Uani d . 1 . .
H H15A 0.4688 0.1909 -0.0769 0.120 Uiso calc R 1 . .
H H15B 0.5689 0.2457 -0.0404 0.120 Uiso calc R 1 . .
H H15C 0.4766 0.2541 0.0067 0.120 Uiso calc R 1 . .
C C16 0.8311(7) 0.5715(8) 0.4283(4) 0.0529(13) Uiso d PD 0.663(3) A 1
H H16A 0.8567 0.5038 0.4545 0.079 Uiso calc PR 0.663(3) A 1
H H16B 0.7724 0.5936 0.4505 0.079 Uiso calc PR 0.663(3) A 1
H H16C 0.8794 0.6302 0.4375 0.079 Uiso calc PR 0.663(3) A 1
C C17 0.9172(5) 0.4940(6) 0.2829(5) 0.0630(18) Uiso d P 0.663(3) A 1
H H17A 0.9402 0.4288 0.3138 0.095 Uiso calc PR 0.663(3) A 1
H H17B 0.9668 0.5515 0.2897 0.095 Uiso calc PR 0.663(3) A 1
H H17C 0.9039 0.4744 0.2263 0.095 Uiso calc PR 0.663(3) A 1
C C18 0.7519(4) 0.6739(4) 0.2629(3) 0.0399(11) Uiso d P 0.663(3) A 1
C C19 0.6644(4) 0.7109(5) 0.3095(4) 0.0506(15) Uiso d P 0.663(3) A 1
H H19A 0.6337 0.7766 0.2841 0.076 Uiso calc PR 0.663(3) A 1
H H19B 0.6889 0.7276 0.3650 0.076 Uiso calc PR 0.663(3) A 1
H H19C 0.6170 0.6511 0.3079 0.076 Uiso calc PR 0.663(3) A 1
C C20 0.8270(4) 0.7639(6) 0.2713(4) 0.0569(14) Uiso d P 0.663(3) A 1
H H20A 0.8013 0.8294 0.2422 0.085 Uiso calc PR 0.663(3) A 1
H H20B 0.8849 0.7386 0.2493 0.085 Uiso calc PR 0.663(3) A 1
H H20C 0.8437 0.7821 0.3278 0.085 Uiso calc PR 0.663(3) A 1
C C21 0.7315(5) 0.6439(8) 0.1741(4) 0.0770(19) Uiso d P 0.663(3) A 1
H H21A 0.7054 0.7082 0.1438 0.115 Uiso calc PR 0.663(3) A 1
H H21B 0.6846 0.5836 0.1672 0.115 Uiso calc PR 0.663(3) A 1
H H21C 0.7917 0.6207 0.1547 0.115 Uiso calc PR 0.663(3) A 1
C C16' 0.8242(12) 0.5899(16) 0.4210(7) 0.0529(13) Uiso d PD 0.337(3) A 2
H H16D 0.8666 0.5254 0.4264 0.079 Uiso calc PR 0.337(3) A 2
H H16E 0.7800 0.5871 0.4617 0.079 Uiso calc PR 0.337(3) A 2
H H16F 0.8632 0.6571 0.4280 0.079 Uiso calc PR 0.337(3) A 2
C C17' 0.9177(14) 0.5214(16) 0.2521(12) 0.088(5) Uiso d P 0.337(3) A 2
H H17D 0.9602 0.5347 0.2111 0.133 Uiso calc PR 0.337(3) A 2
H H17E 0.8895 0.4476 0.2450 0.133 Uiso calc PR 0.337(3) A 2
H H17F 0.9550 0.5270 0.3050 0.133 Uiso calc PR 0.337(3) A 2
C C18' 0.8394(8) 0.6046(9) 0.2447(7) 0.054(3) Uiso d P 0.337(3) A 2
C C19' 0.6538(7) 0.6986(8) 0.2779(7) 0.033(2) Uiso d P 0.337(3) A 2
H H19D 0.6307 0.6810 0.2222 0.050 Uiso calc PR 0.337(3) A 2
H H19E 0.6819 0.7727 0.2810 0.050 Uiso calc PR 0.337(3) A 2
H H19F 0.5997 0.6958 0.3096 0.050 Uiso calc PR 0.337(3) A 2
C C20' 0.8871(11) 0.7214(12) 0.2532(9) 0.072(4) Uiso d P 0.337(3) A 2
H H20D 0.9331 0.7292 0.2143 0.107 Uiso calc PR 0.337(3) A 2
H H20E 0.9210 0.7300 0.3072 0.107 Uiso calc PR 0.337(3) A 2
H H20F 0.8370 0.7780 0.2435 0.107 Uiso calc PR 0.337(3) A 2
C C21' 0.7882(12) 0.5768(14) 0.1599(10) 0.089(5) Uiso d P 0.337(3) A 2
H H21D 0.8343 0.5841 0.1210 0.133 Uiso calc PR 0.337(3) A 2
H H21E 0.7342 0.6277 0.1461 0.133 Uiso calc PR 0.337(3) A 2
H H21F 0.7638 0.5011 0.1592 0.133 Uiso calc PR 0.337(3) A 2
I I2 -0.073245(13) 0.260171(18) 0.502201(13) 0.04425(6) Uani d . 1 . .
Si Si3 -0.32282(6) 0.35972(7) 0.68603(5) 0.03389(18) Uani d . 1 . .
Si Si4 -0.13021(6) 0.80133(7) 0.90730(5) 0.03402(18) Uani d . 1 . .
O O5 -0.05704(13) 0.50458(15) 0.76877(11) 0.0267(4) Uani d . 1 . .
O O6 -0.06948(14) 0.72114(17) 0.85181(12) 0.0349(5) Uani d . 1 . .
O O7 -0.22761(15) 0.43805(18) 0.68340(15) 0.0437(5) Uani d . 1 . .
O O8 0.17524(14) 0.6183(2) 0.67496(14) 0.0439(6) Uani d . 1 . .
N N4 0.04251(15) 0.51008(19) 0.66611(13) 0.0248(5) Uani d . 1 . .
N N5 0.12937(19) 0.3802(3) 0.46646(16) 0.0437(7) Uani d . 1 . .
H H5C 0.1838 0.4033 0.4511 0.066 Uiso calc R 1 . .
H H5D 0.0954 0.3288 0.4390 0.066 Uiso calc R 1 . .
N N6 0.15316(16) 0.5006(2) 0.57043(14) 0.0302(5) Uani d . 1 . .
C C22 0.0178(2) 0.5643(2) 0.73971(17) 0.0288(6) Uani d . 1 . .
H H22A 0.0758 0.5648 0.7808 0.035 Uiso calc R 1 . .
C C23 -0.0185(2) 0.6820(3) 0.7249(2) 0.0394(7) Uani d . 1 . .
H H23A -0.0386 0.6949 0.6674 0.047 Uiso calc R 1 . .
H H23B 0.0321 0.7360 0.7443 0.047 Uiso calc R 1 . .
C C24 -0.1047(2) 0.6907(2) 0.77213(17) 0.0317(6) Uani d . 1 . .
H H24A -0.1544 0.7435 0.7471 0.038 Uiso calc R 1 . .
C C25 -0.14173(19) 0.5727(2) 0.76881(17) 0.0282(6) Uani d . 1 . .
H H25A -0.1731 0.5568 0.8176 0.034 Uiso calc R 1 . .
C C26 -0.2136(2) 0.5519(3) 0.6950(2) 0.0381(7) Uani d . 1 . .
H H26A -0.2760 0.5875 0.7015 0.046 Uiso calc R 1 . .
H H26B -0.1891 0.5844 0.6477 0.046 Uiso calc R 1 . .
C C27 -0.01387(18) 0.4317(2) 0.62696(16) 0.0252(5) Uani d . 1 . .
H H27A -0.0715 0.4091 0.6467 0.030 Uiso calc R 1 . .
C C28 0.01168(18) 0.3855(2) 0.55965(17) 0.0281(6) Uani d . 1 . .
C C29 0.09852(19) 0.4226(3) 0.53100(16) 0.0318(6) Uani d . 1 . .
C C30 0.12746(18) 0.5463(2) 0.63766(17) 0.0280(5) Uani d . 1 . .
C C31 -0.1651(3) 0.9308(3) 0.8525(3) 0.0674(12) Uani d . 1 . .
H H31A -0.2100 0.9138 0.8048 0.101 Uiso calc R 1 . .
H H31B -0.1073 0.9663 0.8368 0.101 Uiso calc R 1 . .
H H31C -0.1964 0.9805 0.8871 0.101 Uiso calc R 1 . .
C C32 -0.2414(3) 0.7298(4) 0.9294(3) 0.0704(13) Uani d . 1 . .
H H32A -0.2841 0.7176 0.8797 0.106 Uiso calc R 1 . .
H H32B -0.2746 0.7752 0.9654 0.106 Uiso calc R 1 . .
H H32C -0.2241 0.6588 0.9548 0.106 Uiso calc R 1 . .
C C33 -0.0446(3) 0.8289(3) 0.9999(2) 0.0456(8) Uani d . 1 . .
C C34 0.0456(3) 0.8867(4) 0.9787(3) 0.0676(12) Uani d . 1 . .
H H34A 0.0900 0.9000 1.0274 0.101 Uiso calc R 1 . .
H H34B 0.0276 0.9572 0.9528 0.101 Uiso calc R 1 . .
H H34C 0.0774 0.8402 0.9424 0.101 Uiso calc R 1 . .
C C35 -0.0948(4) 0.9013(4) 1.0570(3) 0.0709(13) Uani d . 1 . .
H H35A -0.0502 0.9155 1.1054 0.106 Uiso calc R 1 . .
H H35B -0.1522 0.8633 1.0711 0.106 Uiso calc R 1 . .
H H35C -0.1139 0.9714 1.0308 0.106 Uiso calc R 1 . .
C C36 -0.0142(4) 0.7194(4) 1.0406(3) 0.0723(13) Uani d . 1 . .
H H36A 0.0308 0.7337 1.0887 0.109 Uiso calc R 1 . .
H H36B 0.0175 0.6734 1.0039 0.109 Uiso calc R 1 . .
H H36C -0.0713 0.6813 1.0551 0.109 Uiso calc R 1 . .
C C37 -0.3644(3) 0.3164(3) 0.5826(2) 0.0625(11) Uani d . 1 . .
H H37A -0.3864 0.3811 0.5506 0.094 Uiso calc R 1 . .
H H37B -0.4178 0.2641 0.5826 0.094 Uiso calc R 1 . .
H H37C -0.3110 0.2812 0.5596 0.094 Uiso calc R 1 . .
C C38 -0.4195(3) 0.4349(4) 0.7282(3) 0.0735(13) Uani d . 1 . .
H H38A -0.3967 0.4571 0.7831 0.110 Uiso calc R 1 . .
H H38B -0.4761 0.3871 0.7281 0.110 Uiso calc R 1 . .
H H38C -0.4373 0.5005 0.6959 0.110 Uiso calc R 1 . .
C C39 -0.2803(2) 0.2371(3) 0.7478(2) 0.0450(8) Uani d . 1 . .
C C40 -0.1942(3) 0.1851(4) 0.7143(3) 0.0798(15) Uani d . 1 . .
H H40A -0.1720 0.1208 0.7464 0.120 Uiso calc R 1 . .
H H40B -0.1417 0.2391 0.7160 0.120 Uiso calc R 1 . .
H H40C -0.2135 0.1623 0.6590 0.120 Uiso calc R 1 . .
C C41 -0.3601(3) 0.1513(3) 0.7466(2) 0.0548(9) Uani d . 1 . .
H H41A -0.3363 0.0879 0.7792 0.082 Uiso calc R 1 . .
H H41B -0.3797 0.1273 0.6917 0.082 Uiso calc R 1 . .
H H41C -0.4156 0.1836 0.7683 0.082 Uiso calc R 1 . .
C C42 -0.2494(4) 0.2738(5) 0.8348(3) 0.0849(16) Uani d . 1 . .
H H42A -0.2272 0.2096 0.8671 0.127 Uiso calc R 1 . .
H H42B -0.3044 0.3076 0.8562 0.127 Uiso calc R 1 . .
H H42C -0.1968 0.3274 0.8361 0.127 Uiso calc R 1 . .

loop_
_atom_site_aniso_label
_atom_site_aniso_U_11
_atom_site_aniso_U_22
_atom_site_aniso_U_33
_atom_site_aniso_U_12
_atom_site_aniso_U_13
_atom_site_aniso_U_23
I1 0.02727(8) 0.02985(8) 0.03428(9) -0.00060(7) 0.00204(6) -0.01155(8)
Si2 0.0367(4) 0.0343(4) 0.0408(4) 0.0001(4) 0.0167(3) -0.0107(4)
O1 0.0283(8) 0.0258(9) 0.0225(8) 0.0062(7) 0.0048(7) 0.0020(7)
O2 0.0330(10) 0.0367(11) 0.0319(11) -0.0015(8) 0.0103(8) -0.0133(9)
O3 0.0608(15) 0.0436(13) 0.0477(14) -0.0237(12) 0.0055(12) -0.0037(11)
O4 0.0269(10) 0.0366(11) 0.0402(11) -0.0072(8) 0.0068(8) -0.0135(9)
N1 0.0223(10) 0.0212(10) 0.0221(11) -0.0012(8) 0.0049(8) -0.0052(8)
N2 0.0300(11) 0.0322(12) 0.0335(13) -0.0034(10) 0.0129(10) -0.0100(10)
N3 0.0252(10) 0.0263(11) 0.0293(12) 0.0019(9) 0.0078(9) -0.0021(9)
C1 0.0254(12) 0.0204(11) 0.0208(12) -0.0004(9) 0.0020(10) -0.0049(9)
C2 0.0348(14) 0.0282(13) 0.0164(12) 0.0055(11) 0.0030(10) 0.0000(10)
C3 0.0310(13) 0.0252(12) 0.0267(13) -0.0012(10) 0.0097(11) -0.0050(10)
C4 0.0234(11) 0.0289(13) 0.0294(13) 0.0010(10) 0.0063(10) -0.0043(11)
C5 0.0345(16) 0.051(2) 0.054(2) -0.0108(14) 0.0044(14) -0.0057(16)
C6 0.0210(11) 0.0214(12) 0.0268(14) 0.0001(9) 0.0034(10) 0.0021(10)
C7 0.0258(12) 0.0211(12) 0.0234(13) 0.0007(9) 0.0018(10) -0.0024(9)
C8 0.0264(12) 0.0228(12) 0.0247(13) 0.0023(10) 0.0055(10) -0.0009(10)
C9 0.0237(12) 0.0252(12) 0.0237(13) 0.0005(10) 0.0037(10) 0.0008(10)
C10 0.058(2) 0.056(2) 0.061(2) 0.0192(19) 0.0084(18) 0.0006(19)
C11 0.054(2) 0.065(3) 0.105(4) -0.0150(19) 0.052(2) -0.031(2)
C12 0.073(2) 0.0418(18) 0.0355(18) 0.0058(17) 0.0122(17) -0.0139(14)
C13 0.061(2) 0.059(3) 0.069(3) -0.0072(19) -0.010(2) -0.019(2)
C14 0.126(4) 0.066(3) 0.052(3) 0.012(3) 0.031(3) -0.031(2)
C15 0.126(4) 0.066(3) 0.045(2) 0.022(3) 0.003(3) 0.009(2)
I2 0.02771(9) 0.05773(13) 0.04801(13) -0.01029(9) 0.00746(8) -0.02647(10)
Si3 0.0262(4) 0.0359(4) 0.0386(5) -0.0042(3) 0.0006(3) -0.0026(3)
Si4 0.0317(4) 0.0342(4) 0.0359(4) 0.0065(3) 0.0031(3) -0.0073(3)
O5 0.0257(9) 0.0282(9) 0.0271(10) 0.0015(7) 0.0069(7) 0.0021(7)
O6 0.0318(10) 0.0375(11) 0.0340(11) 0.0052(8) -0.0011(8) -0.0123(9)
O7 0.0297(10) 0.0324(11) 0.0695(16) -0.0054(9) 0.0086(10) -0.0110(11)
O8 0.0278(9) 0.0513(15) 0.0545(13) -0.0148(10) 0.0126(9) -0.0188(11)
N4 0.0219(10) 0.0280(11) 0.0250(12) -0.0015(9) 0.0054(8) 0.0001(9)
N5 0.0334(13) 0.0576(17) 0.0428(16) -0.0097(12) 0.0158(12) -0.0180(13)
N6 0.0244(11) 0.0329(12) 0.0343(13) -0.0031(9) 0.0081(9) -0.0007(10)
C22 0.0258(13) 0.0345(14) 0.0268(14) -0.0039(11) 0.0055(11) -0.0033(11)
C23 0.0507(19) 0.0268(13) 0.0442(18) -0.0096(13) 0.0193(15) -0.0053(13)
C24 0.0327(14) 0.0348(15) 0.0269(14) 0.0009(12) 0.0010(12) -0.0031(11)
C25 0.0249(12) 0.0294(14) 0.0311(15) 0.0034(11) 0.0062(11) 0.0006(11)
C26 0.0315(14) 0.0325(15) 0.0475(19) -0.0004(12) -0.0061(13) -0.0060(13)
C27 0.0232(12) 0.0286(13) 0.0239(14) -0.0025(10) 0.0030(10) -0.0012(10)
C28 0.0200(12) 0.0333(14) 0.0307(15) -0.0033(11) 0.0015(10) -0.0031(11)
C29 0.0239(12) 0.0457(17) 0.0260(14) -0.0005(12) 0.0042(11) 0.0011(12)
C30 0.0221(12) 0.0312(14) 0.0309(14) -0.0024(10) 0.0042(10) 0.0013(11)
C31 0.080(3) 0.054(2) 0.066(3) 0.031(2) 0.001(2) 0.006(2)
C32 0.051(2) 0.086(3) 0.078(3) -0.013(2) 0.022(2) -0.025(2)
C33 0.054(2) 0.0382(17) 0.0421(19) 0.0046(15) -0.0041(16) -0.0105(15)
C34 0.054(2) 0.060(3) 0.084(3) -0.008(2) -0.012(2) -0.020(2)
C35 0.088(3) 0.072(3) 0.052(2) 0.012(2) 0.007(2) -0.027(2)
C36 0.094(3) 0.058(3) 0.058(3) 0.017(2) -0.018(2) 0.001(2)
C37 0.081(3) 0.0404(19) 0.058(2) -0.0010(19) -0.024(2) -0.0061(17)
C38 0.052(2) 0.079(3) 0.097(4) 0.010(2) 0.040(2) 0.003(3)
C39 0.0361(15) 0.053(2) 0.0450(19) -0.0049(14) 0.0008(13) 0.0133(15)
C40 0.058(3) 0.071(3) 0.115(4) 0.018(2) 0.027(3) 0.052(3)
C41 0.0511(19) 0.050(2) 0.063(2) -0.0147(17) 0.0032(16) 0.0154(18)
C42 0.101(4) 0.088(4) 0.057(3) -0.033(3) -0.023(2) 0.024(3)

loop_
_atom_type_symbol
_atom_type_description
_atom_type_scat_dispersion_real
_atom_type_scat_dispersion_imag
_atom_type_scat_source
C C 0.0033 0.0016 'International Tables Vol C Tables 4.2.6.8 and 6.1.1.4'
H H 0.0000 0.0000 'International Tables Vol C Tables 4.2.6.8 and 6.1.1.4'
N N 0.0061 0.0033 'International Tables Vol C Tables 4.2.6.8 and 6.1.1.4'
O O 0.0106 0.0060 'International Tables Vol C Tables 4.2.6.8 and 6.1.1.4'
Si Si 0.0817 0.0704 'International Tables Vol C Tables 4.2.6.8 and 6.1.1.4'
I I -0.4742 1.8119 'International Tables Vol C Tables 4.2.6.8 and 6.1.1.4'

loop_
_geom_angle_atom_site_label_1
_geom_angle_atom_site_label_2
_geom_angle_atom_site_label_3
_geom_angle
O3 Si1 C16 108.4(3)
O3 Si1 C18 101.10(19)
C16 Si1 C18 112.9(3)
O3 Si1 C17 115.2(3)
C16 Si1 C17 106.7(4)
C18 Si1 C17 112.6(3)
O3 Si1' C16' 106.8(6)
O3 Si1' C18' 104.5(4)
C16' Si1' C18' 108.1(7)
O3 Si1' C19' 108.5(3)
C16' Si1' C19' 126.8(7)
C18' Si1' C19' 100.0(5)
O2 Si2 C10 110.39(15)
O2 Si2 C11 110.13(15)
C10 Si2 C11 108.5(2)
O2 Si2 C12 104.97(14)
C10 Si2 C12 110.73(18)
C11 Si2 C12 112.1(2)
C1 O1 C4 110.45(18)
C3 O2 Si2 125.17(17)
C5 O3 Si1 113.9(2)
C5 O3 Si1' 141.8(2)
C6 N1 C9 120.8(2)
C6 N1 C1 119.2(2)
C9 N1 C1 119.9(2)
C8 N2 H2C 120.0
C8 N2 H2D 120.0
H2C N2 H2D 120.0
C8 N3 C9 121.9(2)
O1 C1 N1 107.08(19)
O1 C1 C2 106.2(2)
N1 C1 C2 114.6(2)
O1 C1 H1A 109.6
N1 C1 H1A 109.6
C2 C1 H1A 109.6
C3 C2 C1 103.2(2)
C3 C2 H2A 111.1
C1 C2 H2A 111.1
C3 C2 H2B 111.1
C1 C2 H2B 111.1
H2A C2 H2B 109.1
O2 C3 C2 109.5(2)
O2 C3 C4 111.5(2)
C2 C3 C4 102.9(2)
O2 C3 H3A 110.9
C2 C3 H3A 110.9
C4 C3 H3A 110.9
O1 C4 C5 110.2(2)
O1 C4 C3 106.29(19)
C5 C4 C3 115.4(2)
O1 C4 H4A 108.3
C5 C4 H4A 108.3
C3 C4 H4A 108.3
O3 C5 C4 110.7(3)
O3 C5 H5A 109.5
C4 C5 H5A 109.5
O3 C5 H5B 109.5
C4 C5 H5B 109.5
H5A C5 H5B 108.1
C7 C6 N1 121.4(2)
C7 C6 H6A 119.3
N1 C6 H6A 119.3
C6 C7 C8 117.2(2)
C6 C7 I1 119.99(19)
C8 C7 I1 122.66(19)
N3 C8 N2 117.7(2)
N3 C8 C7 120.8(2)
N2 C8 C7 121.5(2)
O4 C9 N3 122.1(2)
O4 C9 N1 119.9(2)
N3 C9 N1 117.9(2)
Si2 C10 H10A 109.5
Si2 C10 H10B 109.5
H10A C10 H10B 109.5
Si2 C10 H10C 109.5
H10A C10 H10C 109.5
H10B C10 H10C 109.5
Si2 C11 H11A 109.5
Si2 C11 H11B 109.5
H11A C11 H11B 109.5
Si2 C11 H11C 109.5
H11A C11 H11C 109.5
H11B C11 H11C 109.5
C14 C12 C13 109.1(3)
C14 C12 C15 109.2(3)
C13 C12 C15 110.5(4)
C14 C12 Si2 110.0(3)
C13 C12 Si2 109.2(3)
C15 C12 Si2 108.8(3)
C12 C13 H13A 109.5
C12 C13 H13B 109.5
H13A C13 H13B 109.5
C12 C13 H13C 109.5
H13A C13 H13C 109.5
H13B C13 H13C 109.5
C12 C14 H14A 109.5
C12 C14 H14B 109.5
H14A C14 H14B 109.5
C12 C14 H14C 109.5
H14A C14 H14C 109.5
H14B C14 H14C 109.5
C12 C15 H15A 109.5
C12 C15 H15B 109.5
H15A C15 H15B 109.5
C12 C15 H15C 109.5
H15A C15 H15C 109.5
H15B C15 H15C 109.5
Si1 C16 H16A 109.5
Si1 C16 H16B 109.5
H16A C16 H16B 109.5
Si1 C16 H16C 109.5
H16A C16 H16C 109.5
H16B C16 H16C 109.5
Si1 C17 H17A 109.5
Si1 C17 H17B 109.5
H17A C17 H17B 109.5
Si1 C17 H17C 109.5
H17A C17 H17C 109.5
H17B C17 H17C 109.5
C20 C18 C21 107.8(5)
C20 C18 C19 108.4(5)
C21 C18 C19 119.2(5)
C20 C18 Si1 109.3(4)
C21 C18 Si1 108.1(4)
C19 C18 Si1 103.7(3)
C18 C19 H19A 109.5
C18 C19 H19B 109.5
H19A C19 H19B 109.5
C18 C19 H19C 109.5
H19A C19 H19C 109.5
H19B C19 H19C 109.5
C18 C20 H20A 109.5
C18 C20 H20B 109.5
H20A C20 H20B 109.5
C18 C20 H20C 109.5
H20A C20 H20C 109.5
H20B C20 H20C 109.5
C18 C21 H21A 109.5
C18 C21 H21B 109.5
H21A C21 H21B 109.5
C18 C21 H21C 109.5
H21A C21 H21C 109.5
H21B C21 H21C 109.5
Si1' C16' H16D 109.5
Si1' C16' H16E 109.5
H16D C16' H16E 109.5
Si1' C16' H16F 109.5
H16D C16' H16F 109.5
H16E C16' H16F 109.5
C18' C17' H17D 109.5
C18' C17' H17E 109.5
H17D C17' H17E 109.5
C18' C17' H17F 109.5
H17D C17' H17F 109.5
H17E C17' H17F 109.5
C17' C18' C21' 100.3(12)
C17' C18' C20' 108.0(11)
C21' C18' C20' 115.0(11)
C17' C18' Si1' 114.1(11)
C21' C18' Si1' 110.3(9)
C20' C18' Si1' 109.0(9)
Si1' C19' H19D 109.5
Si1' C19' H19E 109.5
H19D C19' H19E 109.5
Si1' C19' H19F 109.5
H19D C19' H19F 109.5
H19E C19' H19F 109.5
C18' C20' H20D 109.5
C18' C20' H20E 109.5
H20D C20' H20E 109.5
C18' C20' H20F 109.5
H20D C20' H20F 109.5
H20E C20' H20F 109.5
C18' C21' H21D 109.5
C18' C21' H21E 109.5
H21D C21' H21E 109.5
C18' C21' H21F 109.5
H21D C21' H21F 109.5
H21E C21' H21F 109.5
O7 Si3 C38 110.98(18)
O7 Si3 C37 107.43(18)
C38 Si3 C37 110.3(2)
O7 Si3 C39 105.95(14)
C38 Si3 C39 112.0(2)
C37 Si3 C39 109.98(17)
O6 Si4 C32 109.77(16)
O6 Si4 C31 109.64(17)
C32 Si4 C31 108.8(2)
O6 Si4 C33 105.02(14)
C32 Si4 C33 112.2(2)
C31 Si4 C33 111.40(19)
C22 O5 C25 110.4(2)
C24 O6 Si4 123.18(18)
C26 O7 Si3 131.7(2)
C27 N4 C30 121.1(2)
C27 N4 C22 122.6(2)
C30 N4 C22 116.2(2)
C29 N5 H5C 120.0
C29 N5 H5D 120.0
H5C N5 H5D 120.0
C29 N6 C30 120.9(2)
O5 C22 N4 108.9(2)
O5 C22 C23 107.1(2)
N4 C22 C23 112.6(2)
O5 C22 H22A 109.4
N4 C22 H22A 109.4
C23 C22 H22A 109.4
C22 C23 C24 104.2(2)
C22 C23 H23A 110.9
C24 C23 H23A 110.9
C22 C23 H23B 110.9
C24 C23 H23B 110.9
H23A C23 H23B 108.9
O6 C24 C25 110.8(2)
O6 C24 C23 108.1(2)
C25 C24 C23 101.6(2)
O6 C24 H24A 111.9
C25 C24 H24A 111.9
C23 C24 H24A 111.9
O5 C25 C24 105.4(2)
O5 C25 C26 111.2(2)
C24 C25 C26 111.9(2)
O5 C25 H25A 109.4
C24 C25 H25A 109.4
C26 C25 H25A 109.4
O7 C26 C25 110.1(3)
O7 C26 H26A 109.6
C25 C26 H26A 109.6
O7 C26 H26B 109.6
C25 C26 H26B 109.6
H26A C26 H26B 108.2
N4 C27 C28 120.3(2)
N4 C27 H27A 119.9
C28 C27 H27A 119.9
C27 C28 C29 118.3(3)
C27 C28 I2 119.86(19)
C29 C28 I2 121.8(2)
N5 C29 N6 117.4(2)
N5 C29 C28 122.0(3)
N6 C29 C28 120.5(2)
O8 C30 N6 122.7(2)
O8 C30 N4 118.4(3)
N6 C30 N4 118.8(2)
Si4 C31 H31A 109.5
Si4 C31 H31B 109.5
H31A C31 H31B 109.5
Si4 C31 H31C 109.5
H31A C31 H31C 109.5
H31B C31 H31C 109.5
Si4 C32 H32A 109.5
Si4 C32 H32B 109.5
H32A C32 H32B 109.5
Si4 C32 H32C 109.5
H32A C32 H32C 109.5
H32B C32 H32C 109.5
C34 C33 C36 108.3(4)
C34 C33 C35 109.8(4)
C36 C33 C35 109.7(3)
C34 C33 Si4 110.3(3)
C36 C33 Si4 109.4(3)
C35 C33 Si4 109.4(3)
C33 C34 H34A 109.5
C33 C34 H34B 109.5
H34A C34 H34B 109.5
C33 C34 H34C 109.5
H34A C34 H34C 109.5
H34B C34 H34C 109.5
C33 C35 H35A 109.5
C33 C35 H35B 109.5
H35A C35 H35B 109.5
C33 C35 H35C 109.5
H35A C35 H35C 109.5
H35B C35 H35C 109.5
C33 C36 H36A 109.5
C33 C36 H36B 109.5
H36A C36 H36B 109.5
C33 C36 H36C 109.5
H36A C36 H36C 109.5
H36B C36 H36C 109.5
Si3 C37 H37A 109.5
Si3 C37 H37B 109.5
H37A C37 H37B 109.5
Si3 C37 H37C 109.5
H37A C37 H37C 109.5
H37B C37 H37C 109.5
Si3 C38 H38A 109.5
Si3 C38 H38B 109.5
H38A C38 H38B 109.5
Si3 C38 H38C 109.5
H38A C38 H38C 109.5
H38B C38 H38C 109.5
C41 C39 C40 108.7(3)
C41 C39 C42 109.1(3)
C40 C39 C42 109.3(4)
C41 C39 Si3 110.9(2)
C40 C39 Si3 109.3(2)
C42 C39 Si3 109.4(3)
C39 C40 H40A 109.5
C39 C40 H40B 109.5
H40A C40 H40B 109.5
C39 C40 H40C 109.5
H40A C40 H40C 109.5
H40B C40 H40C 109.5
C39 C41 H41A 109.5
C39 C41 H41B 109.5
H41A C41 H41B 109.5
C39 C41 H41C 109.5
H41A C41 H41C 109.5
H41B C41 H41C 109.5
C39 C42 H42A 109.5
C39 C42 H42B 109.5
H42A C42 H42B 109.5
C39 C42 H42C 109.5
H42A C42 H42C 109.5
H42B C42 H42C 109.5

loop_
_geom_bond_atom_site_label_1
_geom_bond_atom_site_label_2
_geom_bond_distance
I1 C7 2.086(3)
Si1 O3 1.702(3)
Si1 C16 1.860(6)
Si1 C18 1.902(5)
Si1 C17 1.903(8)
Si1' O3 1.719(3)
Si1' C16' 1.863(9)
Si1' C18' 1.867(12)
Si1' C19' 1.982(10)
Si2 O2 1.663(2)
Si2 C10 1.854(4)
Si2 C11 1.861(4)
Si2 C12 1.879(4)
O1 C1 1.424(3)
O1 C4 1.451(3)
O2 C3 1.408(3)
O3 C5 1.433(4)
O4 C9 1.231(3)
N1 C6 1.366(3)
N1 C9 1.406(3)
N1 C1 1.474(3)
N2 C8 1.338(3)
N2 H2C 0.8800
N2 H2D 0.8800
N3 C8 1.327(3)
N3 C9 1.359(3)
C1 C2 1.526(4)
C1 H1A 1.0000
C2 C3 1.520(4)
C2 H2A 0.9900
C2 H2B 0.9900
C3 C4 1.533(4)
C3 H3A 1.0000
C4 C5 1.509(4)
C4 H4A 1.0000
C5 H5A 0.9900
C5 H5B 0.9900
C6 C7 1.347(4)
C6 H6A 0.9500
C7 C8 1.446(4)
C10 H10A 0.9800
C10 H10B 0.9800
C10 H10C 0.9800
C11 H11A 0.9800
C11 H11B 0.9800
C11 H11C 0.9800
C12 C14 1.536(5)
C12 C13 1.542(6)
C12 C15 1.548(6)
C13 H13A 0.9800
C13 H13B 0.9800
C13 H13C 0.9800
C14 H14A 0.9800
C14 H14B 0.9800
C14 H14C 0.9800
C15 H15A 0.9800
C15 H15B 0.9800
C15 H15C 0.9800
C16 H16A 0.9800
C16 H16B 0.9800
C16 H16C 0.9800
C17 H17A 0.9800
C17 H17B 0.9800
C17 H17C 0.9800
C18 C20 1.509(8)
C18 C21 1.537(9)
C18 C19 1.598(8)
C19 H19A 0.9800
C19 H19B 0.9800
C19 H19C 0.9800
C20 H20A 0.9800
C20 H20B 0.9800
C20 H20C 0.9800
C21 H21A 0.9800
C21 H21B 0.9800
C21 H21C 0.9800
C16' H16D 0.9800
C16' H16E 0.9800
C16' H16F 0.9800
C17' C18' 1.48(2)
C17' H17D 0.9800
C17' H17E 0.9800
C17' H17F 0.9800
C18' C21' 1.56(2)
C18' C20' 1.565(18)
C19' H19D 0.9800
C19' H19E 0.9800
C19' H19F 0.9800
C20' H20D 0.9800
C20' H20E 0.9800
C20' H20F 0.9800
C21' H21D 0.9800
C21' H21E 0.9800
C21' H21F 0.9800
I2 C28 2.093(3)
Si3 O7 1.640(2)
Si3 C38 1.846(4)
Si3 C37 1.850(4)
Si3 C39 1.873(3)
Si4 O6 1.657(2)
Si4 C32 1.857(4)
Si4 C31 1.859(4)
Si4 C33 1.878(3)
O5 C22 1.409(3)
O5 C25 1.443(3)
O6 C24 1.424(3)
O7 C26 1.406(4)
O8 C30 1.226(3)
N4 C27 1.354(3)
N4 C30 1.405(3)
N4 C22 1.486(4)
N5 C29 1.326(4)
N5 H5C 0.8800
N5 H5D 0.8800
N6 C29 1.340(4)
N6 C30 1.353(4)
C22 C23 1.527(4)
C22 H22A 1.0000
C23 C24 1.528(4)
C23 H23A 0.9900
C23 H23B 0.9900
C24 C25 1.522(4)
C24 H24A 1.0000
C25 C26 1.523(4)
C25 H25A 1.0000
C26 H26A 0.9900
C26 H26B 0.9900
C27 C28 1.356(4)
C27 H27A 0.9500
C28 C29 1.433(4)
C31 H31A 0.9800
C31 H31B 0.9800
C31 H31C 0.9800
C32 H32A 0.9800
C32 H32B 0.9800
C32 H32C 0.9800
C33 C34 1.524(6)
C33 C36 1.533(5)
C33 C35 1.538(5)
C34 H34A 0.9800
C34 H34B 0.9800
C34 H34C 0.9800
C35 H35A 0.9800
C35 H35B 0.9800
C35 H35C 0.9800
C36 H36A 0.9800
C36 H36B 0.9800
C36 H36C 0.9800
C37 H37A 0.9800
C37 H37B 0.9800
C37 H37C 0.9800
C38 H38A 0.9800
C38 H38B 0.9800
C38 H38C 0.9800
C39 C41 1.523(5)
C39 C40 1.528(6)
C39 C42 1.546(6)
C40 H40A 0.9800
C40 H40B 0.9800
C40 H40C 0.9800
C41 H41A 0.9800
C41 H41B 0.9800
C41 H41C 0.9800
C42 H42A 0.9800
C42 H42B 0.9800
C42 H42C 0.9800

loop_
_geom_hbond_atom_site_label_D
_geom_hbond_atom_site_label_H
_geom_hbond_atom_site_label_A
_geom_hbond_site_symmetry_A
_geom_hbond_distance_DH
_geom_hbond_distance_HA
_geom_hbond_distance_DA
_geom_hbond_angle_DHA
_geom_hbond_publ_flag
N2 H2C N6 . 0.88 2.15 3.017(3) 168 yes
N2 H2D I1 . 0.88 2.85 3.328(2) 115 yes
N2 H2D O1 2_656 0.88 2.39 3.211(3) 155 yes
N5 H5C N3 . 0.88 2.07 2.930(4) 166 yes
N5 H5D I2 . 0.88 2.83 3.305(3) 115 yes
C1 H1A O4 . 1.00 2.34 2.763(3) 104 y
C4 H4A O8 2_646 1.00 2.40 3.138(3) 130 yes
C6 H6A O3 . 0.95 2.50 3.392(4) 156 y
C24 H24A O4 2_556 1.00 2.57 3.515(3) 158 yes
C27 H27A O5 . 0.95 2.35 2.693(3) 100 y
C27 H27A O7 . 0.95 2.37 3.245(3) 154 yes

loop_
_geom_torsion_atom_site_label_1
_geom_torsion_atom_site_label_2
_geom_torsion_atom_site_label_3
_geom_torsion_atom_site_label_4
_geom_torsion
C10 Si2 O2 C3 100.9(3)
C11 Si2 O2 C3 -18.9(3)
C12 Si2 O2 C3 -139.7(2)
C16 Si1 O3 C5 -82.6(4)
C18 Si1 O3 C5 158.6(3)
C17 Si1 O3 C5 36.9(4)
C16' Si1' O3 C5 -43.0(7)
C18' Si1' O3 C5 71.4(6)
C19' Si1' O3 C5 177.5(5)
C4 O1 C1 N1 -137.8(2)
C4 O1 C1 C2 -14.9(2)
C6 N1 C1 O1 45.3(3)
C9 N1 C1 O1 -131.0(2)
C6 N1 C1 C2 -72.2(3)
C9 N1 C1 C2 111.4(3)
O1 C1 C2 C3 29.8(2)
N1 C1 C2 C3 147.8(2)
Si2 O2 C3 C2 168.77(18)
Si2 O2 C3 C4 -78.0(3)
C1 C2 C3 O2 86.4(2)
C1 C2 C3 C4 -32.4(2)
C1 O1 C4 C5 119.6(2)
C1 O1 C4 C3 -6.1(3)
O2 C3 C4 O1 -93.0(2)
C2 C3 C4 O1 24.3(3)
O2 C3 C4 C5 144.5(2)
C2 C3 C4 C5 -98.1(3)
Si1 O3 C5 C4 -169.7(2)
Si1' O3 C5 C4 179.0(3)
O1 C4 C5 O3 -75.2(3)
C3 C4 C5 O3 45.1(4)
C9 N1 C6 C7 1.2(4)
C1 N1 C6 C7 -175.1(2)
N1 C6 C7 C8 0.8(4)
N1 C6 C7 I1 175.88(18)
C9 N3 C8 N2 -177.6(2)
C9 N3 C8 C7 1.9(4)
C6 C7 C8 N3 -2.4(4)
I1 C7 C8 N3 -177.32(19)
C6 C7 C8 N2 177.1(2)
I1 C7 C8 N2 2.2(4)
C8 N3 C9 O4 177.9(3)
C8 N3 C9 N1 0.1(4)
C6 N1 C9 O4 -179.5(2)
C1 N1 C9 O4 -3.2(4)
C6 N1 C9 N3 -1.7(4)
C1 N1 C9 N3 174.6(2)
O2 Si2 C12 C14 178.4(3)
C10 Si2 C12 C14 -62.5(3)
C11 Si2 C12 C14 58.9(3)
O2 Si2 C12 C13 -61.9(3)
C10 Si2 C12 C13 57.2(3)
C11 Si2 C12 C13 178.5(3)
O2 Si2 C12 C15 58.8(3)
C10 Si2 C12 C15 177.9(3)
C11 Si2 C12 C15 -60.8(3)
O3 Si1 C18 C20 178.1(4)
C16 Si1 C18 C20 62.6(5)
C17 Si1 C18 C20 -58.4(5)
O3 Si1 C18 C21 -64.8(4)
C16 Si1 C18 C21 179.7(5)
C17 Si1 C18 C21 58.7(5)
O3 Si1 C18 C19 62.7(4)
C16 Si1 C18 C19 -52.9(5)
C17 Si1 C18 C19 -173.8(4)
O3 Si1' C18' C17' -59.3(11)
C16' Si1' C18' C17' 54.1(12)
C19' Si1' C18' C17' -171.5(10)
O3 Si1' C18' C21' 52.7(10)
C16' Si1' C18' C21' 166.2(10)
C19' Si1' C18' C21' -59.5(10)
O3 Si1' C18' C20' 179.9(8)
C16' Si1' C18' C20' -66.7(11)
C19' Si1' C18' C20' 67.6(9)
C32 Si4 O6 C24 66.4(3)
C31 Si4 O6 C24 -53.0(3)
C33 Si4 O6 C24 -172.8(2)
C38 Si3 O7 C26 -11.5(4)
C37 Si3 O7 C26 109.2(3)
C39 Si3 O7 C26 -133.3(3)
C25 O5 C22 N4 -118.1(2)
C25 O5 C22 C23 3.9(3)
C27 N4 C22 O5 13.0(3)
C30 N4 C22 O5 -168.4(2)
C27 N4 C22 C23 -105.6(3)
C30 N4 C22 C23 73.0(3)
O5 C22 C23 C24 17.3(3)
N4 C22 C23 C24 137.0(2)
Si4 O6 C24 C25 -103.6(2)
Si4 O6 C24 C23 145.8(2)
C22 C23 C24 O6 86.4(3)
C22 C23 C24 C25 -30.2(3)
C22 O5 C25 C24 -23.8(3)
C22 O5 C25 C26 97.6(3)
O6 C24 C25 O5 -81.6(3)
C23 C24 C25 O5 33.1(3)
O6 C24 C25 C26 157.4(2)
C23 C24 C25 C26 -87.9(3)
Si3 O7 C26 C25 115.3(3)
O5 C25 C26 O7 47.8(3)
C24 C25 C26 O7 165.3(2)
C30 N4 C27 C28 0.9(4)
C22 N4 C27 C28 179.5(3)
N4 C27 C28 C29 -0.8(4)
N4 C27 C28 I2 177.62(19)
C30 N6 C29 N5 -178.7(3)
C30 N6 C29 C28 -0.4(4)
C27 C28 C29 N5 178.8(3)
I2 C28 C29 N5 0.4(4)
C27 C28 C29 N6 0.6(4)
I2 C28 C29 N6 -177.8(2)
C29 N6 C30 O8 -179.5(3)
C29 N6 C30 N4 0.5(4)
C27 N4 C30 O8 179.2(3)
C22 N4 C30 O8 0.6(4)
C27 N4 C30 N6 -0.8(4)
C22 N4 C30 N6 -179.4(2)
O6 Si4 C33 C34 60.4(3)
C32 Si4 C33 C34 179.5(3)
C31 Si4 C33 C34 -58.2(3)
O6 Si4 C33 C36 -58.6(3)
C32 Si4 C33 C36 60.6(4)
C31 Si4 C33 C36 -177.2(3)
O6 Si4 C33 C35 -178.8(3)
C32 Si4 C33 C35 -59.6(3)
C31 Si4 C33 C35 62.6(3)
O7 Si3 C39 C41 -173.3(3)
C38 Si3 C39 C41 65.5(3)
C37 Si3 C39 C41 -57.5(3)
O7 Si3 C39 C40 -53.5(3)
C38 Si3 C39 C40 -174.6(3)
C37 Si3 C39 C40 62.3(4)
O7 Si3 C39 C42 66.3(3)
C38 Si3 C39 C42 -54.9(3)
C37 Si3 C39 C42 -177.9(3)
